data_4077859
loop_
_publ_author_name
'Koller, J\"urgen'
'Bergman, Robert G.'

_publ_section_title
;
 Controlled Hydrosilylation of Carbonyls and Imines Catalyzed by a
 Cationic Aluminum Alkyl Complex
;
_journal_issue 7
_journal_name_full Organometallics
_journal_page_first 2530
_journal_paper_doi 10.1021/om2008277
_journal_volume 31
_journal_year 2012
_chemical_formula_sum 'C10.5 H19 Al0.5 B0.5 N3 O0.5'
_chemical_formula_weight 214.18
_space_group_IT_number 12
_symmetry_cell_setting monoclinic
_symmetry_space_group_name_Hall '-C 2y'
_symmetry_space_group_name_H-M 'C 1 2/m 1'
_atom_sites_solution_hydrogens geom
_atom_sites_solution_primary direct
_atom_sites_solution_secondary difmap
_audit_creation_method SHELXL-97
_audit_update_record
;
2011-04-13 # Formatted by publCIF
;
_cell_angle_alpha 90.00
_cell_angle_beta 104.476(3)
_cell_angle_gamma 90.00
_cell_formula_units_Z 8
_cell_length_a 16.328(3)
_cell_length_b 13.462(3)
_cell_length_c 11.636(2)
_cell_measurement_reflns_used 5183
_cell_measurement_temperature 173(2)
_cell_measurement_theta_max 25.36
_cell_measurement_theta_min 2.46
_cell_volume 2476.5(8)
_computing_cell_refinement 'Bruker APEX2 v.2009.1'
_computing_data_collection 'Bruker APEX2 v.2009.1'
_computing_data_reduction 'Bruker APEX2 v.2009.1'
_computing_molecular_graphics ORTEP-32
_computing_publication_material 'Bruker SHELXTL v6.14'
_computing_structure_refinement SHELXL-97
_computing_structure_solution SHELXS-97
_diffrn_ambient_temperature 173(2)
_diffrn_detector_area_resol_mean 8.366
_diffrn_measured_fraction_theta_full 0.997
_diffrn_measured_fraction_theta_max 0.997
_diffrn_measurement_device_type 'Bruker APEX-II CCD'
_diffrn_measurement_method '\f and \w scans'
_diffrn_radiation_monochromator graphite
_diffrn_radiation_source 'fine-focus sealed tube'
_diffrn_radiation_type MoK\a
_diffrn_radiation_wavelength 0.71073
_diffrn_reflns_av_R_equivalents 0.0320
_diffrn_reflns_av_sigmaI/netI 0.0278
_diffrn_reflns_limit_h_max 19
_diffrn_reflns_limit_h_min -19
_diffrn_reflns_limit_k_max 15
_diffrn_reflns_limit_k_min -16
_diffrn_reflns_limit_l_max 14
_diffrn_reflns_limit_l_min -13
_diffrn_reflns_number 10986
_diffrn_reflns_theta_full 25.42
_diffrn_reflns_theta_max 25.42
_diffrn_reflns_theta_min 1.81
_diffrn_standards_decay_% 1
_diffrn_standards_number 0
_exptl_absorpt_coefficient_mu 0.105
_exptl_absorpt_correction_T_max 0.9927
_exptl_absorpt_correction_T_min 0.9702
_exptl_absorpt_correction_type multi-scan
_exptl_absorpt_process_details SADABS
_exptl_crystal_colour colourless
_exptl_crystal_density_diffrn 1.149
_exptl_crystal_density_method 'not measured'
_exptl_crystal_description block
_exptl_crystal_F_000 928
_exptl_crystal_size_max 0.29
_exptl_crystal_size_mid 0.07
_exptl_crystal_size_min 0.07
_refine_diff_density_max 0.528
_refine_diff_density_min -0.235
_refine_diff_density_rms 0.051
_refine_ls_extinction_method none
_refine_ls_goodness_of_fit_ref 1.057
_refine_ls_hydrogen_treatment mixed
_refine_ls_matrix_type full
_refine_ls_number_parameters 158
_refine_ls_number_reflns 2389
_refine_ls_number_restraints 0
_refine_ls_restrained_S_all 1.057
_refine_ls_R_factor_all 0.0606
_refine_ls_R_factor_gt 0.0488
_refine_ls_shift/su_max 0.000
_refine_ls_shift/su_mean 0.000
_refine_ls_structure_factor_coef Fsqd
_refine_ls_weighting_details 'calc w=1/[\s^2^(Fo^2^)+(0.0634P)^2^+3.0419P] where P=(Fo^2^+2Fc^2^)/3'
_refine_ls_weighting_scheme calc
_refine_ls_wR_factor_gt 0.1288
_refine_ls_wR_factor_ref 0.1381
_reflns_number_gt 1951
_reflns_number_total 2389
_reflns_threshold_expression I>2\s(I)
_cod_data_source_file om2008277_si_002.cif
_cod_data_source_block jk-ii-173
_cod_original_cell_volume 2476.5(9)
_cod_original_sg_symbol_H-M C2/m
_cod_original_formula_sum 'C10.50 H19 Al0.50 B0.50 N3 O0.50'
_cod_database_code 4077859

loop_
_symmetry_equiv_pos_as_xyz
'x, y, z'
'-x, y, -z'
'x+1/2, y+1/2, z'
'-x+1/2, y+1/2, -z'
'-x, -y, -z'
'x, -y, z'
'-x+1/2, -y+1/2, -z'
'x+1/2, -y+1/2, z'

loop_
_atom_site_label
_atom_site_type_symbol
_atom_site_fract_x
_atom_site_fract_y
_atom_site_fract_z
_atom_site_U_iso_or_equiv
_atom_site_adp_type
_atom_site_occupancy
_atom_site_symmetry_multiplicity
_atom_site_calc_flag
_atom_site_refinement_flags
Al1 Al 0.24188(6) 0.0000 0.65637(8) 0.0326(3) Uani 1 2 d S
O1 O 0.0000 0.2818(2) 0.0000 0.0586(7) Uani 1 2 d S
N1 N 0.18443(10) 0.10657(12) 0.55977(14) 0.0303(4) Uani 1 1 d .
N2 N 0.12332(10) 0.09454(12) 0.45532(14) 0.0308(4) Uani 1 1 d .
N3 N 0.26807(15) 0.0000 0.3727(2) 0.0311(5) Uani 1 2 d S
N4 N 0.18472(14) 0.0000 0.3096(2) 0.0303(5) Uani 1 2 d S
B1 B 0.1154(2) 0.0000 0.3776(3) 0.0313(7) Uani 1 2 d S
H1 H 0.0556(18) 0.0000 0.319(3) 0.028(7) Uiso 1 2 d S
C1 C 0.24304(16) 0.24128(16) 0.7004(2) 0.0444(6) Uani 1 1 d .
H1A H 0.2953 0.2021 0.7187 0.067 Uiso 1 1 calc R
H1B H 0.2157 0.2359 0.7661 0.067 Uiso 1 1 calc R
H1C H 0.2564 0.3110 0.6893 0.067 Uiso 1 1 calc R
C2 C 0.18496(13) 0.20294(15) 0.58978(19) 0.0346(5) Uani 1 1 d .
C3 C 0.12522(15) 0.25299(16) 0.5050(2) 0.0413(5) Uani 1 1 d .
H3A H 0.1126 0.3219 0.5042 0.050 Uiso 1 1 calc R
C4 C 0.08746(14) 0.18369(16) 0.42167(19) 0.0371(5) Uani 1 1 d .
C5 C 0.01971(16) 0.1982(2) 0.3104(2) 0.0526(7) Uani 1 1 d .
H5A H -0.0264 0.1512 0.3086 0.079 Uiso 1 1 calc R
H5B H 0.0430 0.1867 0.2417 0.079 Uiso 1 1 calc R
H5C H -0.0020 0.2663 0.3078 0.079 Uiso 1 1 calc R
C6 C 0.4072(2) 0.0000 0.3285(3) 0.0488(8) Uani 1 2 d S
H6A H 0.4261 0.0000 0.4153 0.073 Uiso 0.50 2 calc SPR
H6B H 0.4288 0.0594 0.2972 0.073 Uiso 0.25 1 calc PR
H6C H 0.4288 -0.0594 0.2972 0.073 Uiso 0.25 1 calc PR
H6D H 0.4297 0.0000 0.2578 0.073 Uiso 0.50 2 calc SPR
H6E H 0.4270 -0.0594 0.3759 0.073 Uiso 0.25 1 calc PR
H6F H 0.4270 0.0594 0.3759 0.073 Uiso 0.25 1 calc PR
C7 C 0.31250(19) 0.0000 0.2913(3) 0.0345(7) Uani 1 2 d S
C8 C 0.2598(2) 0.0000 0.1773(3) 0.0396(7) Uani 1 2 d S
H8A H 0.2763 0.0000 0.1046 0.047 Uiso 1 2 calc SR
C9 C 0.1791(2) 0.0000 0.1914(3) 0.0365(7) Uani 1 2 d S
C10 C 0.0974(2) 0.0000 0.0992(3) 0.0531(9) Uani 1 2 d S
H10A H 0.0505 0.0000 0.1377 0.080 Uiso 0.50 2 calc SPR
H10B H 0.0940 -0.0594 0.0496 0.080 Uiso 0.25 1 calc PR
H10C H 0.0940 0.0594 0.0496 0.080 Uiso 0.25 1 calc PR
H10D H 0.1085 0.0000 0.0203 0.080 Uiso 0.50 2 calc SPR
H10E H 0.0650 0.0594 0.1083 0.080 Uiso 0.25 1 calc PR
H10F H 0.0650 -0.0594 0.1083 0.080 Uiso 0.25 1 calc PR
C11 C 0.36464(19) 0.0000 0.6788(3) 0.0410(7) Uani 1 2 d S
H11A H 0.3892 -0.0564 0.7289 0.062 Uiso 0.25 1 calc PR
H11B H 0.3882 0.0621 0.7172 0.062 Uiso 0.25 1 calc PR
H11C H 0.3780 -0.0057 0.6015 0.062 Uiso 0.25 1 calc PR
H11D H 0.3811 0.0564 0.6362 0.062 Uiso 0.25 1 calc PR
H11E H 0.3821 -0.0621 0.6479 0.062 Uiso 0.25 1 calc PR
H11F H 0.3923 0.0057 0.7636 0.062 Uiso 0.25 1 calc PR
C12 C 0.20218(19) 0.0000 0.8047(2) 0.0292(6) Uani 1 2 d S
H12A H 0.2302 -0.0537 0.8568 0.044 Uiso 0.25 1 calc PR
H12B H 0.1408 -0.0102 0.7850 0.044 Uiso 0.25 1 calc PR
H12C H 0.2159 0.0639 0.8453 0.044 Uiso 0.25 1 calc PR
H12D H 0.1611 0.0537 0.8013 0.044 Uiso 0.25 1 calc PR
H12E H 0.2505 0.0102 0.8730 0.044 Uiso 0.25 1 calc PR
H12F H 0.1754 -0.0639 0.8127 0.044 Uiso 0.25 1 calc PR
C13 C -0.06878(19) 0.3403(2) 0.0140(3) 0.0705(8) Uani 1 1 d .
H13A H -0.0885 0.3841 -0.0558 0.085 Uiso 1 1 calc R
H13B H -0.0509 0.3825 0.0855 0.085 Uiso 1 1 calc R
C14 C -0.13815(18) 0.2731(3) 0.0261(3) 0.0783(10) Uani 1 1 d .
H14A H -0.1865 0.3127 0.0352 0.117 Uiso 1 1 calc R
H14B H -0.1184 0.2307 0.0961 0.117 Uiso 1 1 calc R
H14C H -0.1553 0.2314 -0.0449 0.117 Uiso 1 1 calc R

loop_
_atom_site_aniso_label
_atom_site_aniso_U_11
_atom_site_aniso_U_22
_atom_site_aniso_U_33
_atom_site_aniso_U_23
_atom_site_aniso_U_13
_atom_site_aniso_U_12
Al1 0.0361(5) 0.0271(5) 0.0318(5) 0.000 0.0029(4) 0.000
O1 0.0534(15) 0.0698(17) 0.0546(15) 0.000 0.0174(12) 0.000
N1 0.0339(9) 0.0271(9) 0.0293(9) -0.0010(7) 0.0066(7) -0.0007(7)
N2 0.0321(9) 0.0292(9) 0.0304(9) 0.0000(7) 0.0064(7) 0.0035(7)
N3 0.0339(13) 0.0263(12) 0.0321(13) 0.000 0.0062(11) 0.000
N4 0.0342(13) 0.0285(12) 0.0256(12) 0.000 0.0028(10) 0.000
B1 0.0299(16) 0.0325(17) 0.0287(17) 0.000 0.0019(14) 0.000
C1 0.0610(14) 0.0313(12) 0.0426(13) -0.0076(10) 0.0163(11) -0.0051(10)
C2 0.0460(12) 0.0270(10) 0.0343(11) -0.0014(9) 0.0169(10) -0.0012(9)
C3 0.0609(14) 0.0274(11) 0.0400(13) 0.0032(9) 0.0207(11) 0.0103(10)
C4 0.0435(12) 0.0343(11) 0.0359(12) 0.0068(9) 0.0144(10) 0.0123(9)
C5 0.0599(15) 0.0498(15) 0.0444(14) 0.0067(11) 0.0060(12) 0.0236(12)
C6 0.0417(18) 0.0481(19) 0.061(2) 0.000 0.0217(17) 0.000
C7 0.0408(16) 0.0235(14) 0.0413(17) 0.000 0.0144(14) 0.000
C8 0.0552(19) 0.0361(16) 0.0316(16) 0.000 0.0186(15) 0.000
C9 0.0508(18) 0.0319(15) 0.0256(15) 0.000 0.0073(13) 0.000
C10 0.061(2) 0.062(2) 0.0302(17) 0.000 0.0007(16) 0.000
C11 0.0377(17) 0.0412(17) 0.0393(18) 0.000 0.0007(14) 0.000
C12 0.0465(16) 0.0233(13) 0.0198(13) 0.000 0.0123(12) 0.000
C13 0.074(2) 0.078(2) 0.0618(18) 0.0051(16) 0.0225(16) 0.0179(16)
C14 0.0528(17) 0.119(3) 0.0633(19) 0.0136(19) 0.0157(15) 0.0146(18)

loop_
_atom_type_symbol
_atom_type_description
_atom_type_scat_dispersion_real
_atom_type_scat_dispersion_imag
_atom_type_scat_source
C C 0.0033 0.0016 'International Tables Vol C Tables 4.2.6.8 and 6.1.1.4'
H H 0.0000 0.0000 'International Tables Vol C Tables 4.2.6.8 and 6.1.1.4'
B B 0.0013 0.0007 'International Tables Vol C Tables 4.2.6.8 and 6.1.1.4'
N N 0.0061 0.0033 'International Tables Vol C Tables 4.2.6.8 and 6.1.1.4'
O O 0.0106 0.0060 'International Tables Vol C Tables 4.2.6.8 and 6.1.1.4'
Al Al 0.0645 0.0514 'International Tables Vol C Tables 4.2.6.8 and 6.1.1.4'

loop_
_geom_angle_atom_site_label_1
_geom_angle_atom_site_label_2
_geom_angle_atom_site_label_3
_geom_angle
_geom_angle_site_symmetry_1
_geom_angle_site_symmetry_3
N1 Al1 N1 96.91(10) . 6
N1 Al1 C11 114.41(8) . .
N1 Al1 C11 114.41(8) 6 .
N1 Al1 C12 106.91(8) . .
N1 Al1 C12 106.91(8) 6 .
C11 Al1 C12 115.44(14) . .
C13 O1 C13 112.3(3) . 2
C2 N1 N2 107.43(16) . .
C2 N1 Al1 126.87(14) . .
N2 N1 Al1 124.79(12) . .
C4 N2 N1 108.54(16) . .
C4 N2 B1 126.49(18) . .
N1 N2 B1 123.31(17) . .
C7 N3 N4 105.3(2) . .
C9 N4 N3 110.4(2) . .
C9 N4 B1 130.7(2) . .
N3 N4 B1 118.9(2) . .
N4 B1 N2 109.66(16) . 6
N4 B1 N2 109.66(16) . .
N2 B1 N2 110.6(2) 6 .
N4 B1 H1 110.5(15) . .
N2 B1 H1 108.2(8) 6 .
N2 B1 H1 108.2(8) . .
C2 C1 H1A 109.5 . .
C2 C1 H1B 109.5 . .
H1A C1 H1B 109.5 . .
C2 C1 H1C 109.5 . .
H1A C1 H1C 109.5 . .
H1B C1 H1C 109.5 . .
N1 C2 C3 109.20(19) . .
N1 C2 C1 121.44(19) . .
C3 C2 C1 129.4(2) . .
C4 C3 C2 106.59(19) . .
C4 C3 H3A 126.7 . .
C2 C3 H3A 126.7 . .
N2 C4 C3 108.24(19) . .
N2 C4 C5 122.8(2) . .
C3 C4 C5 128.9(2) . .
C4 C5 H5A 109.5 . .
C4 C5 H5B 109.5 . .
H5A C5 H5B 109.5 . .
C4 C5 H5C 109.5 . .
H5A C5 H5C 109.5 . .
H5B C5 H5C 109.5 . .
C7 C6 H6A 109.5 . .
C7 C6 H6B 109.5 . .
H6A C6 H6B 109.5 . .
C7 C6 H6C 109.5 . .
H6A C6 H6C 109.5 . .
H6B C6 H6C 109.5 . .
C7 C6 H6D 109.5 . .
H6A C6 H6D 141.1 . .
H6B C6 H6D 56.3 . .
H6C C6 H6D 56.3 . .
C7 C6 H6E 109.5 . .
H6A C6 H6E 56.3 . .
H6B C6 H6E 141.1 . .
H6C C6 H6E 56.3 . .
H6D C6 H6E 109.5 . .
C7 C6 H6F 109.5 . .
H6A C6 H6F 56.3 . .
H6B C6 H6F 56.3 . .
H6C C6 H6F 141.1 . .
H6D C6 H6F 109.5 . .
H6E C6 H6F 109.5 . .
N3 C7 C8 111.2(3) . .
N3 C7 C6 120.2(3) . .
C8 C7 C6 128.6(3) . .
C9 C8 C7 105.7(3) . .
C9 C8 H8A 127.1 . .
C7 C8 H8A 127.1 . .
N4 C9 C8 107.4(3) . .
N4 C9 C10 123.5(3) . .
C8 C9 C10 129.1(3) . .
C9 C10 H10A 109.5 . .
C9 C10 H10B 109.5 . .
H10A C10 H10B 109.5 . .
C9 C10 H10C 109.5 . .
H10A C10 H10C 109.5 . .
H10B C10 H10C 109.5 . .
C9 C10 H10D 109.5 . .
H10A C10 H10D 141.1 . .
H10B C10 H10D 56.3 . .
H10C C10 H10D 56.3 . .
C9 C10 H10E 109.5 . .
H10A C10 H10E 56.3 . .
H10B C10 H10E 141.1 . .
H10C C10 H10E 56.3 . .
H10D C10 H10E 109.5 . .
C9 C10 H10F 109.5 . .
H10A C10 H10F 56.3 . .
H10B C10 H10F 56.3 . .
H10C C10 H10F 141.1 . .
H10D C10 H10F 109.5 . .
H10E C10 H10F 109.5 . .
Al1 C11 H11A 109.5 . .
Al1 C11 H11B 109.5 . .
H11A C11 H11B 109.5 . .
Al1 C11 H11C 109.5 . .
H11A C11 H11C 109.5 . .
H11B C11 H11C 109.5 . .
Al1 C11 H11D 109.5 . .
H11A C11 H11D 141.1 . .
H11B C11 H11D 56.3 . .
H11C C11 H11D 56.3 . .
Al1 C11 H11E 109.5 . .
H11A C11 H11E 56.3 . .
H11B C11 H11E 141.1 . .
H11C C11 H11E 56.3 . .
H11D C11 H11E 109.5 . .
Al1 C11 H11F 109.5 . .
H11A C11 H11F 56.3 . .
H11B C11 H11F 56.3 . .
H11C C11 H11F 141.1 . .
H11D C11 H11F 109.5 . .
H11E C11 H11F 109.5 . .
Al1 C12 H12A 109.5 . .
Al1 C12 H12B 109.5 . .
H12A C12 H12B 109.5 . .
Al1 C12 H12C 109.5 . .
H12A C12 H12C 109.5 . .
H12B C12 H12C 109.5 . .
Al1 C12 H12D 109.5 . .
H12A C12 H12D 141.1 . .
H12B C12 H12D 56.3 . .
H12C C12 H12D 56.3 . .
Al1 C12 H12E 109.5 . .
H12A C12 H12E 56.3 . .
H12B C12 H12E 141.1 . .
H12C C12 H12E 56.3 . .
H12D C12 H12E 109.5 . .
Al1 C12 H12F 109.5 . .
H12A C12 H12F 56.3 . .
H12B C12 H12F 56.3 . .
H12C C12 H12F 141.1 . .
H12D C12 H12F 109.5 . .
H12E C12 H12F 109.5 . .
O1 C13 C14 108.6(3) . .
O1 C13 H13A 110.0 . .
C14 C13 H13A 110.0 . .
O1 C13 H13B 110.0 . .
C14 C13 H13B 110.0 . .
H13A C13 H13B 108.4 . .
C13 C14 H14A 109.5 . .
C13 C14 H14B 109.5 . .
H14A C14 H14B 109.5 . .
C13 C14 H14C 109.5 . .
H14A C14 H14C 109.5 . .
H14B C14 H14C 109.5 . .

loop_
_geom_bond_atom_site_label_1
_geom_bond_atom_site_label_2
_geom_bond_distance
_geom_bond_site_symmetry_2
Al1 N1 1.9169(17) .
Al1 N1 1.9169(17) 6
Al1 C11 1.956(3) .
Al1 C12 1.989(3) .
O1 C13 1.414(3) .
O1 C13 1.414(3) 2
N1 C2 1.343(3) .
N1 N2 1.376(2) .
N2 C4 1.350(3) .
N2 B1 1.548(2) .
N3 C7 1.329(4) .
N3 N4 1.375(3) .
N4 C9 1.356(4) .
N4 B1 1.535(4) .
B1 N2 1.548(2) 6
B1 H1 1.04(3) .
C1 C2 1.488(3) .
C1 H1A 0.9800 .
C1 H1B 0.9800 .
C1 H1C 0.9800 .
C2 C3 1.378(3) .
C3 C4 1.375(3) .
C3 H3A 0.9500 .
C4 C5 1.491(3) .
C5 H5A 0.9800 .
C5 H5B 0.9800 .
C5 H5C 0.9800 .
C6 C7 1.499(4) .
C6 H6A 0.9800 .
C6 H6B 0.9800 .
C6 H6C 0.9800 .
C6 H6D 0.9800 .
C6 H6E 0.9800 .
C6 H6F 0.9800 .
C7 C8 1.389(4) .
C8 C9 1.367(4) .
C8 H8A 0.9500 .
C9 C10 1.488(4) .
C10 H10A 0.9800 .
C10 H10B 0.9800 .
C10 H10C 0.9800 .
C10 H10D 0.9800 .
C10 H10E 0.9800 .
C10 H10F 0.9800 .
C11 H11A 0.9800 .
C11 H11B 0.9800 .
C11 H11C 0.9800 .
C11 H11D 0.9800 .
C11 H11E 0.9800 .
C11 H11F 0.9800 .
C12 H12A 0.9800 .
C12 H12B 0.9800 .
C12 H12C 0.9800 .
C12 H12D 0.9800 .
C12 H12E 0.9800 .
C12 H12F 0.9800 .
C13 C14 1.484(4) .
C13 H13A 0.9900 .
C13 H13B 0.9900 .
C14 H14A 0.9800 .
C14 H14B 0.9800 .
C14 H14C 0.9800 .
